data_7028419
loop_
_publ_author_name
'Li, Tianrong'
'Fang, Ran'
'Wang, Baodui'
'Shao, Yongliang'
'Liu, Jian'
'Zhang, Shouting'
'Yang, Zhengyin'

_publ_section_title
;
 A simple coumarin as a turn-on fluorescence sensor for Al(iii) ions.
;
_journal_issue 7
_journal_name_full 'Dalton transactions (Cambridge, England : 2003)'
_journal_page_first 2741
_journal_page_last 2743
_journal_paper_doi 10.1039/c3dt52414k
_journal_volume 43
_journal_year 2014
_chemical_formula_sum 'C12 H10 O4'
_chemical_formula_weight 218.20
_chemical_name_systematic
; 
 ? 
;
_space_group_IT_number 2
_symmetry_cell_setting triclinic
_symmetry_space_group_name_Hall '-P 1'
_symmetry_space_group_name_H-M 'P -1'
_atom_sites_solution_hydrogens geom
_atom_sites_solution_primary direct
_atom_sites_solution_secondary difmap
_audit_creation_method SHELXL-97
_cell_angle_alpha 69.070(14)
_cell_angle_beta 72.274(14)
_cell_angle_gamma 89.133(15)
_cell_formula_units_Z 2
_cell_length_a 7.514(12)
_cell_length_b 8.352(14)
_cell_length_c 9.080(15)
_cell_measurement_reflns_used 899
_cell_measurement_temperature 296(2)
_cell_measurement_theta_max 26.15
_cell_measurement_theta_min 2.54
_cell_volume 504.1(14)
_computing_cell_refinement 'Bruker SAINT'
_computing_data_collection 'Bruker APEX2'
_computing_data_reduction 'Bruker SAINT'
_computing_molecular_graphics 'Bruker SHELXTL'
_computing_publication_material 'Bruker SHELXTL'
_computing_structure_refinement 'SHELXL-97 (Sheldrick, 2008)'
_computing_structure_solution 'SHELXS-97 (Sheldrick, 2008)'
_diffrn_ambient_temperature 296(2)
_diffrn_measured_fraction_theta_full 0.979
_diffrn_measured_fraction_theta_max 0.979
_diffrn_measurement_device_type 'Bruker APEX-II CCD'
_diffrn_measurement_method '\f and \w scans'
_diffrn_radiation_monochromator graphite
_diffrn_radiation_source 'fine-focus sealed tube'
_diffrn_radiation_type MoK\a
_diffrn_radiation_wavelength 0.71073
_diffrn_reflns_av_R_equivalents 0.0329
_diffrn_reflns_av_sigmaI/netI 0.0514
_diffrn_reflns_limit_h_max 8
_diffrn_reflns_limit_h_min -9
_diffrn_reflns_limit_k_max 10
_diffrn_reflns_limit_k_min -10
_diffrn_reflns_limit_l_max 10
_diffrn_reflns_limit_l_min -10
_diffrn_reflns_number 3572
_diffrn_reflns_theta_full 25.49
_diffrn_reflns_theta_max 25.49
_diffrn_reflns_theta_min 2.53
_exptl_absorpt_coefficient_mu 0.109
_exptl_absorpt_correction_T_max 0.9691
_exptl_absorpt_correction_T_min 0.9650
_exptl_absorpt_correction_type multi-scan
_exptl_absorpt_process_details sadabs
_exptl_crystal_colour colorless
_exptl_crystal_density_diffrn 1.437
_exptl_crystal_density_method 'not measured'
_exptl_crystal_description block
_exptl_crystal_F_000 228
_exptl_crystal_size_max 0.33
_exptl_crystal_size_mid 0.31
_exptl_crystal_size_min 0.29
_refine_diff_density_max 0.213
_refine_diff_density_min -0.181
_refine_diff_density_rms 0.041
_refine_ls_extinction_method none
_refine_ls_goodness_of_fit_ref 1.123
_refine_ls_hydrogen_treatment constr
_refine_ls_matrix_type full
_refine_ls_number_parameters 148
_refine_ls_number_reflns 1824
_refine_ls_number_restraints 0
_refine_ls_restrained_S_all 1.123
_refine_ls_R_factor_all 0.0873
_refine_ls_R_factor_gt 0.0570
_refine_ls_shift/su_max 0.000
_refine_ls_shift/su_mean 0.000
_refine_ls_structure_factor_coef Fsqd
_refine_ls_weighting_details 'calc w=1/[\s^2^(Fo^2^)+(0.0485P)^2^+0.2304P] where P=(Fo^2^+2Fc^2^)/3'
_refine_ls_weighting_scheme calc
_refine_ls_wR_factor_gt 0.1462
_refine_ls_wR_factor_ref 0.1620
_reflns_number_gt 1202
_reflns_number_total 1824
_reflns_threshold_expression >2sigma(I)
_cod_data_source_file c3dt52414k.txt
_cod_data_source_block test_0m
_cod_depositor_comments
;
The following automatic conversions were performed:

'_symmetry_cell_setting' value 'Triclinic' changed to 'triclinic'
according to
/usr/data/users/saulius/automatic-downloads/current/RSC/lib/dictionaries/cif_core.dic
dictionary named 'cif_core.dic' version 2.4.2 from 2011-04-26.

Automatic conversion script
Id: cif_fix_values 2281 2013-09-26 08:29:07Z andrius 
;
_cod_original_cell_volume 504.2(14)
_cod_original_sg_symbol_H-M P-1
_cod_database_code 7028419

loop_
_symmetry_equiv_pos_as_xyz
'x, y, z'
'-x, -y, -z'

loop_
_atom_site_label
_atom_site_type_symbol
_atom_site_fract_x
_atom_site_fract_y
_atom_site_fract_z
_atom_site_U_iso_or_equiv
_atom_site_adp_type
_atom_site_occupancy
_atom_site_symmetry_multiplicity
_atom_site_calc_flag
_atom_site_refinement_flags
C1 C -0.1220(4) 0.6973(4) 0.3494(3) 0.0425(7) Uani 1 1 d .
C2 C -0.2346(4) 0.5405(4) 0.4666(3) 0.0430(7) Uani 1 1 d .
H2 H -0.3322 0.5448 0.5568 0.052 Uiso 1 1 calc R
C3 C -0.2048(4) 0.3880(3) 0.4512(3) 0.0372(7) Uani 1 1 d .
C4 C -0.0535(3) 0.3802(3) 0.3116(3) 0.0347(6) Uani 1 1 d .
C5 C 0.0563(3) 0.5314(3) 0.1961(3) 0.0311(6) Uani 1 1 d .
C6 C 0.2028(3) 0.5385(3) 0.0525(3) 0.0357(6) Uani 1 1 d .
C7 C 0.2323(4) 0.3794(4) 0.0316(3) 0.0435(7) Uani 1 1 d .
C8 C 0.1282(4) 0.2280(4) 0.1469(4) 0.0487(8) Uani 1 1 d .
H8 H 0.1533 0.1248 0.1312 0.058 Uiso 1 1 calc R
C9 C -0.0112(4) 0.2284(3) 0.2835(4) 0.0443(7) Uani 1 1 d .
H9 H -0.0801 0.1249 0.3602 0.053 Uiso 1 1 calc R
C10 C -0.3271(4) 0.2263(4) 0.5752(3) 0.0560(8) Uani 1 1 d .
H10A H -0.4174 0.2525 0.6620 0.084 Uiso 1 1 calc R
H10B H -0.2507 0.1432 0.6225 0.084 Uiso 1 1 calc R
H10C H -0.3916 0.1799 0.5205 0.084 Uiso 1 1 calc R
C11 C 0.3222(4) 0.6960(4) -0.0742(3) 0.0467(8) Uani 1 1 d .
C16 C 0.3146(5) 0.8661(4) -0.0576(4) 0.0622(9) Uani 1 1 d .
H16A H 0.4125 0.9468 -0.1480 0.093 Uiso 1 1 calc R
H16B H 0.3316 0.8555 0.0460 0.093 Uiso 1 1 calc R
H16C H 0.1948 0.9064 -0.0599 0.093 Uiso 1 1 calc R
O1 O 0.0209(2) 0.6840(2) 0.2169(2) 0.0397(5) Uani 1 1 d .
O5 O 0.3648(3) 0.3699(3) -0.1022(3) 0.0644(7) Uani 1 1 d .
H5 H 0.4149 0.4670 -0.1650 0.097 Uiso 1 1 calc R
O6 O 0.4366(3) 0.6865(3) -0.2002(2) 0.0665(7) Uani 1 1 d .
O10 O -0.1370(3) 0.8389(3) 0.3539(3) 0.0667(7) Uani 1 1 d .

loop_
_atom_site_aniso_label
_atom_site_aniso_U_11
_atom_site_aniso_U_22
_atom_site_aniso_U_33
_atom_site_aniso_U_23
_atom_site_aniso_U_13
_atom_site_aniso_U_12
C1 0.0470(17) 0.0421(18) 0.0409(16) -0.0195(14) -0.0123(14) 0.0059(13)
C2 0.0376(15) 0.0498(19) 0.0364(15) -0.0167(14) -0.0036(12) 0.0014(13)
C3 0.0362(14) 0.0374(16) 0.0335(14) -0.0076(12) -0.0113(12) -0.0027(12)
C4 0.0363(14) 0.0332(15) 0.0352(14) -0.0106(12) -0.0145(12) -0.0008(12)
C5 0.0313(13) 0.0310(15) 0.0342(14) -0.0142(12) -0.0122(11) 0.0008(11)
C6 0.0307(14) 0.0448(17) 0.0332(14) -0.0143(13) -0.0125(12) 0.0015(12)
C7 0.0371(15) 0.063(2) 0.0404(16) -0.0289(16) -0.0155(13) 0.0143(14)
C8 0.0587(19) 0.0428(19) 0.0569(19) -0.0281(16) -0.0245(16) 0.0147(15)
C9 0.0515(17) 0.0328(16) 0.0501(17) -0.0151(13) -0.0189(15) 0.0014(13)
C10 0.0552(19) 0.050(2) 0.0435(17) -0.0039(15) -0.0048(15) -0.0123(15)
C11 0.0358(15) 0.063(2) 0.0354(16) -0.0105(15) -0.0121(13) -0.0053(14)
C16 0.060(2) 0.053(2) 0.0462(18) 0.0027(16) -0.0036(15) -0.0222(16)
O1 0.0438(11) 0.0298(10) 0.0402(11) -0.0124(8) -0.0063(9) -0.0044(8)
O5 0.0572(14) 0.0889(18) 0.0562(14) -0.0427(13) -0.0124(11) 0.0229(13)
O6 0.0447(12) 0.1010(19) 0.0379(12) -0.0186(12) 0.0008(10) -0.0085(12)
O10 0.0810(16) 0.0396(13) 0.0754(16) -0.0305(12) -0.0085(12) 0.0059(11)

loop_
_atom_type_symbol
_atom_type_description
_atom_type_scat_dispersion_real
_atom_type_scat_dispersion_imag
_atom_type_scat_source
C C 0.0033 0.0016 'International Tables Vol C Tables 4.2.6.8 and 6.1.1.4'
H H 0.0000 0.0000 'International Tables Vol C Tables 4.2.6.8 and 6.1.1.4'
O O 0.0106 0.0060 'International Tables Vol C Tables 4.2.6.8 and 6.1.1.4'

loop_
_geom_angle_atom_site_label_1
_geom_angle_atom_site_label_2
_geom_angle_atom_site_label_3
_geom_angle
O10 C1 O1 116.3(3)
O10 C1 C2 127.2(3)
O1 C1 C2 116.5(3)
C3 C2 C1 122.5(3)
C2 C3 C4 119.1(2)
C2 C3 C10 121.1(3)
C4 C3 C10 119.8(3)
C5 C4 C9 117.2(3)
C5 C4 C3 119.1(2)
C9 C4 C3 123.6(2)
O1 C5 C4 119.8(2)
O1 C5 C6 116.7(2)
C4 C5 C6 123.5(2)
C5 C6 C7 115.4(2)
C5 C6 C11 125.5(3)
C7 C6 C11 119.1(3)
O5 C7 C8 117.1(3)
O5 C7 C6 121.1(3)
C8 C7 C6 121.8(3)
C9 C8 C7 120.3(3)
C8 C9 C4 121.7(3)
O6 C11 C6 118.9(3)
O6 C11 C16 117.5(3)
C6 C11 C16 123.6(3)
C5 O1 C1 123.0(2)

loop_
_geom_bond_atom_site_label_1
_geom_bond_atom_site_label_2
_geom_bond_distance
C1 O10 1.200(4)
C1 O1 1.385(3)
C1 C2 1.433(4)
C2 C3 1.339(4)
C3 C4 1.443(4)
C3 C10 1.503(4)
C4 C5 1.390(4)
C4 C9 1.393(4)
C5 O1 1.365(3)
C5 C6 1.410(4)
C6 C7 1.413(4)
C6 C11 1.478(4)
C7 O5 1.343(3)
C7 C8 1.376(4)
C8 C9 1.360(4)
C11 O6 1.232(3)
C11 C16 1.480(5)

loop_
_geom_torsion_atom_site_label_1
_geom_torsion_atom_site_label_2
_geom_torsion_atom_site_label_3
_geom_torsion_atom_site_label_4
_geom_torsion
O10 C1 C2 C3 -179.2(3)
O1 C1 C2 C3 0.3(4)
C1 C2 C3 C4 0.0(4)
C1 C2 C3 C10 -179.2(2)
C2 C3 C4 C5 -0.5(4)
C10 C3 C4 C5 178.7(2)
C2 C3 C4 C9 -179.6(2)
C10 C3 C4 C9 -0.4(4)
C9 C4 C5 O1 179.8(2)
C3 C4 C5 O1 0.6(3)
C9 C4 C5 C6 1.5(4)
C3 C4 C5 C6 -177.7(2)
O1 C5 C6 C7 -178.1(2)
C4 C5 C6 C7 0.2(3)
O1 C5 C6 C11 1.2(4)
C4 C5 C6 C11 179.5(2)
C5 C6 C7 O5 178.4(2)
C11 C6 C7 O5 -0.9(4)
C5 C6 C7 C8 -1.9(4)
C11 C6 C7 C8 178.7(2)
O5 C7 C8 C9 -178.5(3)
C6 C7 C8 C9 1.8(4)
C7 C8 C9 C4 0.0(4)
C5 C4 C9 C8 -1.6(4)
C3 C4 C9 C8 177.5(3)
C5 C6 C11 O6 -174.8(2)
C7 C6 C11 O6 4.5(4)
C5 C6 C11 C16 6.2(4)
C7 C6 C11 C16 -174.5(3)
C4 C5 O1 C1 -0.3(3)
C6 C5 O1 C1 178.1(2)
O10 C1 O1 C5 179.4(2)
C2 C1 O1 C5 -0.2(4)
